data_1100199
loop_
_publ_author_name
'John, Michael'
'Auel, Carsten'
'Behrens, Christoph'
'Marsch, Michael'
'Harms, Klaus'
'Bosold, Ferdinand'
'Gschwind, Ruth M.'
'Rajamohanan, Pattuparambil R.'
'Boche, Gernot'

_publ_section_title
;
 The Relation between Ion Pair Structures and Reactivities of Lithium Cuprates
;
_journal_issue 16
_journal_name_full 'Chemistry - A European Journal'
_journal_page_first 3060
_journal_page_last 3068
_journal_paper_doi 10.1002/1521-3765(20000818)6:16<3060::AID-CHEM3060>3.0.CO;2-M
_journal_volume 6
_journal_year 2000
_chemical_formula_moiety
;
C12 H30 Li1 O6 1+,C8 H22 Cu1 Si2 1-
;
_chemical_formula_sum 'C20 H52 Cu Li O6 Si2'
_chemical_name_systematic
;
tris(1,2-Dimethoxyethane)-lithium bis(trimethylsilylmethyl)-copper(i)
;
_space_group_IT_number 14
_symmetry_cell_setting monoclinic
_symmetry_space_group_name_Hall '-P 2yn'
_symmetry_space_group_name_H-M 'P 1 21/n 1'
_cell_angle_alpha 90
_cell_angle_beta 90.858(7)
_cell_angle_gamma 90
_cell_formula_units_Z 4
_cell_length_a 10.2161(10)
_cell_length_b 19.2676(10)
_cell_length_c 15.792(2)
_cell_volume 3108.144
_diffrn_ambient_temperature 193
_exptl_crystal_density_diffrn 1.101
_refine_ls_R_factor_gt 6.65
_refine_ls_wR_factor_gt 6.65
_cod_original_sg_symbol_H-M 'P 21/n'
_cod_original_formula_sum 'C20 H52 Cu1 Li1 O6 Si2'
_cod_database_code 1100199

loop_
_symmetry_equiv_pos_site_id
_symmetry_equiv_pos_as_xyz
1 x,y,z
2 1/2+x,1/2-y,1/2+z
3 -x,-y,-z
4 -1/2-x,-1/2+y,-1/2-z

loop_
_atom_site_label
_atom_site_type_symbol
_atom_site_fract_x
_atom_site_fract_y
_atom_site_fract_z
Cu1 Cu 0.22950(5) 0.32598(3) 0.73652(3)
Si1 Si 0.26555(9) 0.26676(5) 0.91619(6)
O1 O 0.2881(3) 0.41328(12) 1.31394(16)
Li1 Li 0.2393(6) 0.5144(3) 1.2772(4)
C1 C 0.2554(5) 0.3474(2) 0.8553(3)
H1 H 0.33710 0.37440 0.86330
H2 H 0.18160 0.37590 0.87560
Si2 Si 0.25438(9) 0.21583(5) 0.59205(6)
O2 O 0.1643(3) 0.50685(13) 1.40988(16)
C2 C 0.3995(4) 0.2098(2) 0.8759(3)
H3 H 0.37780 0.19480 0.81810
H4 H 0.40880 0.16910 0.91270
H5 H 0.48200 0.23580 0.87590
O3 O 0.0541(3) 0.48715(15) 1.22370(19)
C3 C 0.1074(4) 0.2173(3) 0.9072(3)
H6 H 0.03690 0.24460 0.93230
H7 H 0.11600 0.17300 0.93740
H8 H 0.08670 0.20840 0.84740
O4 O 0.2723(3) 0.51178(17) 1.14109(18)
C4 C 0.3000(4) 0.2770(3) 1.0332(2)
H9 H 0.22900 0.30330 1.05910
H10 H 0.38290 0.30190 1.04170
H11 H 0.30620 0.23110 1.05970
O5 O 0.4379(2) 0.54522(14) 1.29788(18)
C5 C 0.2073(4) 0.3043(2) 0.6173(2)
H12 H 0.11450 0.31140 0.60070
H13 H 0.26080 0.33680 0.58380
O6 O 0.2209(2) 0.62129(12) 1.28647(15)
C6 C 0.1586(4) 0.1506(2) 0.6537(3)
H14 H 0.06480 0.15860 0.64420
H15 H 0.17970 0.15550 0.71410
H16 H 0.18130 0.10370 0.63490
C7 C 0.2304(5) 0.1912(3) 0.4775(3)
H17 H 0.13720 0.19420 0.46230
H18 H 0.26120 0.14360 0.46880
H19 H 0.28030 0.22300 0.44190
C8 C 0.4328(4) 0.2017(2) 0.6164(3)
H20 H 0.48450 0.23800 0.58900
H21 H 0.45950 0.15610 0.59520
H22 H 0.44770 0.20360 0.67780
C9 C 0.2378(5) 0.3933(2) 1.3938(3)
H23 H 0.29300 0.35630 1.41900
H24 H 0.14770 0.37520 1.38650
C10 C 0.2374(6) 0.4545(2) 1.4500(3)
H25 H 0.19790 0.44240 1.50490
H26 H 0.32820 0.47060 1.46080
C11 C 0.1418(6) 0.5647(3) 1.4641(3)
H27 H 0.09250 0.54950 1.51350
H28 H 0.09150 0.60010 1.43310
H29 H 0.22590 0.58430 1.48280
C12 C 0.2908(5) 0.3569(2) 1.2567(3)
H30 H 0.34030 0.31840 1.28220
H31 H 0.33270 0.37140 1.20420
H32 H 0.20100 0.34160 1.24410
C13 C 0.0428(5) 0.5021(3) 1.1364(3)
H33 H 0.02380 0.55200 1.12830
H34 H -0.03030 0.47510 1.11100
C14 C 0.1660(5) 0.4841(3) 1.0944(3)
H35 H 0.17470 0.43300 1.09070
H36 H 0.16550 0.50320 1.03620
C15 C 0.3930(6) 0.5060(3) 1.0984(3)
H37 H 0.39130 0.53580 1.04810
H38 H 0.40640 0.45760 1.08120
H39 H 0.46470 0.52040 1.13640
C16 C -0.0681(4) 0.4876(3) 1.2661(4)
H40 H -0.12480 0.45120 1.24250
H41 H -0.11030 0.53280 1.25840
H42 H -0.05320 0.47900 1.32670
C17 C 0.4461(4) 0.6167(2) 1.3212(3)
H43 H 0.53380 0.63530 1.30810
H44 H 0.43150 0.62210 1.38260
C18 C 0.3430(4) 0.65513(19) 1.2717(3)
H45 H 0.33900 0.70410 1.29060
H46 H 0.36310 0.65430 1.21060
C19 C 0.1139(4) 0.6604(2) 1.2541(3)
H47 H 0.11230 0.70590 1.28170
H48 H 0.03200 0.63580 1.26520
H49 H 0.12340 0.66660 1.19290
C20 C 0.5478(4) 0.5062(3) 1.3264(4)
H50 H 0.62670 0.52310 1.29850
H51 H 0.53440 0.45710 1.31240
H52 H 0.55820 0.51130 1.38780

loop_
_atom_type_symbol
_atom_type_radius_bond
C 0.68
H 0.23
Cu 1.47
Li 1.17
O 0.68
Si 1.20
